data_4029236
loop_
_publ_author_name
'Iaroshenko, Viktor O'
'Gevorgyan, Ashot'
'Davydova, Olena'
'Villinger, Alexander'
'Langer, Peter'

_publ_section_title
;
 Regioselective and guided C-h activation of 4-nitropyrazoles.
;
_journal_issue 7
_journal_name_full 'The Journal of organic chemistry'
_journal_page_first 2906
_journal_page_last 2915
_journal_paper_doi 10.1021/jo4025418
_journal_volume 79
_journal_year 2014
_chemical_formula_moiety 'C20 H19 N3 O2'
_chemical_formula_sum 'C20 H19 N3 O2'
_chemical_formula_weight 333.38
_chemical_name_systematic
;
 ?
;
_space_group_IT_number 14
_symmetry_cell_setting monoclinic
_symmetry_Int_Tables_number 14
_symmetry_space_group_name_Hall '-P 2ybc'
_symmetry_space_group_name_H-M 'P 1 21/c 1'
_atom_sites_solution_hydrogens geom
_atom_sites_solution_primary direct
_atom_sites_solution_secondary difmap
_audit_creation_method SHELXL-97
_cell_angle_alpha 90.00
_cell_angle_beta 105.4850(10)
_cell_angle_gamma 90.00
_cell_formula_units_Z 4
_cell_length_a 9.6100(3)
_cell_length_b 26.7655(8)
_cell_length_c 6.8056(2)
_cell_measurement_reflns_used 9930
_cell_measurement_temperature 173(2)
_cell_measurement_theta_max 65.170
_cell_measurement_theta_min 5.349
_cell_volume 1686.97(9)
_computing_cell_refinement 'Bruker Apex V7.51A'
_computing_data_collection 'Bruker Apex V7.51A'
_computing_data_reduction 'Bruker SAINT'
_computing_molecular_graphics 'ORTEP-3v2.01 (Farrugia, 1997)'
_computing_publication_material SHELXL-97
_computing_structure_refinement 'SHELXL-97 (Sheldrick, 1997)'
_computing_structure_solution 'SHELXS-97 (Sheldrick, 1997)'
_diffrn_ambient_temperature 173(2)
_diffrn_measured_fraction_theta_full 0.999
_diffrn_measured_fraction_theta_max 0.999
_diffrn_measurement_device_type 'Bruker-Nonius Apex X8-CCD-diffractometer'
_diffrn_measurement_method 'phi and omega scans'
_diffrn_radiation_monochromator graphite
_diffrn_radiation_source 'sealed tube'
_diffrn_radiation_type MoK\a
_diffrn_radiation_wavelength 0.71073
_diffrn_reflns_av_R_equivalents 0.0244
_diffrn_reflns_av_sigmaI/netI 0.0205
_diffrn_reflns_limit_h_max 14
_diffrn_reflns_limit_h_min -12
_diffrn_reflns_limit_k_max 30
_diffrn_reflns_limit_k_min -40
_diffrn_reflns_limit_l_max 10
_diffrn_reflns_limit_l_min -10
_diffrn_reflns_number 30515
_diffrn_reflns_theta_full 32.50
_diffrn_reflns_theta_max 32.50
_diffrn_reflns_theta_min 2.67
_exptl_absorpt_coefficient_mu 0.087
_exptl_absorpt_correction_T_max 0.9820
_exptl_absorpt_correction_T_min 0.9539
_exptl_absorpt_correction_type multi-scan
_exptl_absorpt_process_details '(SADABS; Sheldrick, 2004)'
_exptl_crystal_colour colourless
_exptl_crystal_density_diffrn 1.313
_exptl_crystal_density_method 'not measured'
_exptl_crystal_description block
_exptl_crystal_F_000 704
_exptl_crystal_size_max 0.55
_exptl_crystal_size_mid 0.44
_exptl_crystal_size_min 0.21
_refine_diff_density_max 0.406
_refine_diff_density_min -0.291
_refine_diff_density_rms 0.057
_refine_ls_extinction_method none
_refine_ls_goodness_of_fit_ref 1.071
_refine_ls_hydrogen_treatment constr
_refine_ls_matrix_type full
_refine_ls_number_parameters 229
_refine_ls_number_reflns 6109
_refine_ls_number_restraints 0
_refine_ls_restrained_S_all 1.071
_refine_ls_R_factor_all 0.0591
_refine_ls_R_factor_gt 0.0498
_refine_ls_shift/su_max 0.000
_refine_ls_shift/su_mean 0.000
_refine_ls_structure_factor_coef Fsqd
_refine_ls_weighting_details 'calc w=1/[\s^2^(Fo^2^)+(0.0701P)^2^+0.4722P] where P=(Fo^2^+2Fc^2^)/3'
_refine_ls_weighting_scheme calc
_refine_ls_wR_factor_gt 0.1314
_refine_ls_wR_factor_ref 0.1390
_reflns_number_gt 5188
_reflns_number_total 6109
_reflns_threshold_expression >2\s(I)
_cod_data_source_file jo4025418_si_002.cif
_cod_data_source_block is_ag459
_cod_depositor_comments
;Adding full bibliography for
 ./tmp-cod-update-bibliographies-12971/cifs/4029236.cif.
;
_cod_original_sg_symbol_H-M 'P 21/c'
_cod_database_code 4029236

loop_
_symmetry_equiv_pos_as_xyz
'x, y, z'
'-x, y+1/2, -z+1/2'
'-x, -y, -z'
'x, -y-1/2, z-1/2'

loop_
_atom_site_label
_atom_site_type_symbol
_atom_site_fract_x
_atom_site_fract_y
_atom_site_fract_z
_atom_site_U_iso_or_equiv
_atom_site_adp_type
_atom_site_occupancy
_atom_site_symmetry_multiplicity
_atom_site_calc_flag
_atom_site_refinement_flags
N1 N -0.00944(9) 0.12596(3) 0.67689(13) 0.02204(16) Uani 1 1 d .
N2 N -0.13486(9) 0.12142(4) 0.52447(14) 0.02735(19) Uani 1 1 d .
N3 N 0.09349(10) 0.19191(4) 0.28733(13) 0.02639(18) Uani 1 1 d .
O1 O 0.67694(8) 0.19695(3) 0.92581(11) 0.02639(16) Uani 1 1 d .
O2 O 0.54943(8) 0.15257(3) 1.15919(11) 0.02871(18) Uani 1 1 d .
C1 C 0.09177(10) 0.15248(3) 0.61294(13) 0.01837(16) Uani 1 1 d .
C2 C 0.02696(10) 0.16555(4) 0.40924(14) 0.02172(18) Uani 1 1 d .
C3 C -0.11352(11) 0.14500(4) 0.36393(16) 0.0270(2) Uani 1 1 d .
H3 H -0.1832 0.1477 0.2357 0.032 Uiso 1 1 calc R
C4 C 0.22795(11) 0.20414(4) 0.37363(15) 0.02445(19) Uani 1 1 d .
H4 H 0.2772 0.2229 0.2944 0.029 Uiso 1 1 calc R
C5 C 0.30711(10) 0.19154(3) 0.57847(13) 0.01871(17) Uani 1 1 d .
C6 C 0.45571(10) 0.20382(4) 0.65025(14) 0.02009(17) Uani 1 1 d .
H6 H 0.5018 0.2218 0.5649 0.024 Uiso 1 1 calc R
C7 C 0.53337(10) 0.18985(3) 0.84262(14) 0.01938(17) Uani 1 1 d .
C8 C 0.46210(10) 0.16450(4) 0.97270(13) 0.01975(17) Uani 1 1 d .
C9 C 0.31804(10) 0.15278(4) 0.90726(13) 0.01929(17) Uani 1 1 d .
H9 H 0.2720 0.1363 0.9965 0.023 Uiso 1 1 calc R
C10 C 0.23822(10) 0.16527(3) 0.70681(13) 0.01734(16) Uani 1 1 d .
C11 C -0.00641(10) 0.10701(4) 0.87824(15) 0.02384(19) Uani 1 1 d .
H11A H -0.1053 0.0965 0.8778 0.029 Uiso 1 1 calc R
H11B H 0.0219 0.1346 0.9779 0.029 Uiso 1 1 calc R
C12 C 0.09518(10) 0.06348(4) 0.94936(15) 0.02234(18) Uani 1 1 d .
C13 C 0.14415(13) 0.03322(4) 0.81603(18) 0.0308(2) Uani 1 1 d .
H13 H 0.1120 0.0390 0.6733 0.037 Uiso 1 1 calc R
C14 C 0.24029(15) -0.00567(5) 0.8906(2) 0.0365(3) Uani 1 1 d .
H14 H 0.2726 -0.0261 0.7976 0.044 Uiso 1 1 calc R
C15 C 0.28961(13) -0.01502(4) 1.0983(2) 0.0324(2) Uani 1 1 d .
C16 C 0.23713(14) 0.01446(5) 1.23009(19) 0.0332(2) Uani 1 1 d .
H16 H 0.2669 0.0079 1.3724 0.040 Uiso 1 1 calc R
C17 C 0.14165(13) 0.05340(4) 1.15707(17) 0.0290(2) Uani 1 1 d .
H17 H 0.1077 0.0734 1.2501 0.035 Uiso 1 1 calc R
C18 C 0.39715(17) -0.05615(6) 1.1792(3) 0.0500(4) Uani 1 1 d .
H18A H 0.3595 -0.0879 1.1146 0.075 Uiso 1 1 calc R
H18B H 0.4131 -0.0589 1.3271 0.075 Uiso 1 1 calc R
H18C H 0.4887 -0.0484 1.1483 0.075 Uiso 1 1 calc R
C19 C 0.75643(12) 0.22257(5) 0.80616(18) 0.0314(2) Uani 1 1 d .
H19A H 0.7512 0.2036 0.6812 0.047 Uiso 1 1 calc R
H19B H 0.8576 0.2258 0.8848 0.047 Uiso 1 1 calc R
H19C H 0.7150 0.2559 0.7705 0.047 Uiso 1 1 calc R
C20 C 0.49816(12) 0.11597(5) 1.27609(15) 0.0284(2) Uani 1 1 d .
H20A H 0.4148 0.1293 1.3162 0.043 Uiso 1 1 calc R
H20B H 0.5751 0.1077 1.3984 0.043 Uiso 1 1 calc R
H20C H 0.4694 0.0858 1.1938 0.043 Uiso 1 1 calc R

loop_
_atom_site_aniso_label
_atom_site_aniso_U_11
_atom_site_aniso_U_22
_atom_site_aniso_U_33
_atom_site_aniso_U_23
_atom_site_aniso_U_13
_atom_site_aniso_U_12
N1 0.0155(3) 0.0272(4) 0.0210(3) 0.0017(3) 0.0006(3) -0.0005(3)
N2 0.0155(4) 0.0352(5) 0.0268(4) -0.0019(3) -0.0021(3) 0.0002(3)
N3 0.0271(4) 0.0301(5) 0.0179(3) 0.0044(3) -0.0010(3) 0.0015(3)
O1 0.0182(3) 0.0322(4) 0.0257(3) 0.0041(3) 0.0007(3) -0.0073(3)
O2 0.0216(3) 0.0389(4) 0.0196(3) 0.0095(3) -0.0048(3) -0.0073(3)
C1 0.0161(4) 0.0194(4) 0.0172(3) -0.0003(3) 0.0004(3) 0.0017(3)
C2 0.0199(4) 0.0238(4) 0.0180(4) 0.0008(3) -0.0008(3) 0.0034(3)
C3 0.0183(4) 0.0347(5) 0.0228(4) -0.0017(4) -0.0035(3) 0.0026(4)
C4 0.0276(5) 0.0252(5) 0.0182(4) 0.0052(3) 0.0020(3) 0.0003(4)
C5 0.0206(4) 0.0174(4) 0.0163(3) 0.0012(3) 0.0016(3) 0.0003(3)
C6 0.0214(4) 0.0186(4) 0.0193(4) 0.0018(3) 0.0038(3) -0.0016(3)
C7 0.0177(4) 0.0182(4) 0.0202(4) 0.0002(3) 0.0016(3) -0.0024(3)
C8 0.0186(4) 0.0212(4) 0.0164(3) 0.0023(3) -0.0005(3) -0.0011(3)
C9 0.0179(4) 0.0217(4) 0.0162(3) 0.0024(3) 0.0008(3) -0.0013(3)
C10 0.0169(4) 0.0169(4) 0.0160(3) -0.0002(3) 0.0007(3) 0.0007(3)
C11 0.0188(4) 0.0287(5) 0.0242(4) 0.0036(4) 0.0061(3) 0.0019(3)
C12 0.0197(4) 0.0222(4) 0.0256(4) 0.0025(3) 0.0068(3) -0.0017(3)
C13 0.0353(6) 0.0290(5) 0.0297(5) 0.0006(4) 0.0116(4) 0.0032(4)
C14 0.0422(7) 0.0294(6) 0.0441(6) 0.0025(5) 0.0222(5) 0.0082(5)
C15 0.0294(5) 0.0249(5) 0.0474(6) 0.0120(4) 0.0179(5) 0.0041(4)
C16 0.0344(6) 0.0329(6) 0.0333(5) 0.0117(4) 0.0109(4) 0.0064(4)
C17 0.0322(5) 0.0293(5) 0.0268(5) 0.0049(4) 0.0105(4) 0.0053(4)
C18 0.0465(8) 0.0400(7) 0.0710(10) 0.0236(7) 0.0287(7) 0.0194(6)
C19 0.0238(5) 0.0355(6) 0.0356(5) 0.0044(4) 0.0091(4) -0.0070(4)
C20 0.0243(5) 0.0392(6) 0.0200(4) 0.0108(4) 0.0032(3) 0.0007(4)

loop_
_atom_type_symbol
_atom_type_description
_atom_type_scat_dispersion_real
_atom_type_scat_dispersion_imag
_atom_type_scat_source
C C 0.0033 0.0016 'International Tables Vol C Tables 4.2.6.8 and 6.1.1.4'
H H 0.0000 0.0000 'International Tables Vol C Tables 4.2.6.8 and 6.1.1.4'
N N 0.0061 0.0033 'International Tables Vol C Tables 4.2.6.8 and 6.1.1.4'
O O 0.0106 0.0060 'International Tables Vol C Tables 4.2.6.8 and 6.1.1.4'

loop_
_geom_angle_atom_site_label_1
_geom_angle_atom_site_label_2
_geom_angle_atom_site_label_3
_geom_angle
C1 N1 N2 111.24(8)
C1 N1 C11 130.15(8)
N2 N1 C11 118.36(8)
C3 N2 N1 106.49(8)
C4 N3 C2 114.89(8)
C7 O1 C19 117.85(8)
C8 O2 C20 117.51(8)
N1 C1 C2 106.15(8)
N1 C1 C10 133.23(8)
C2 C1 C10 120.53(9)
N3 C2 C1 124.78(9)
N3 C2 C3 129.87(9)
C1 C2 C3 105.34(9)
N2 C3 C2 110.78(9)
N2 C3 H3 124.6
C2 C3 H3 124.6
N3 C4 C5 125.37(9)
N3 C4 H4 117.3
C5 C4 H4 117.3
C10 C5 C6 119.74(8)
C10 C5 C4 120.06(8)
C6 C5 C4 120.16(8)
C7 C6 C5 120.36(8)
C7 C6 H6 119.8
C5 C6 H6 119.8
O1 C7 C6 126.30(9)
O1 C7 C8 114.23(8)
C6 C7 C8 119.46(8)
O2 C8 C9 124.54(8)
O2 C8 C7 114.33(8)
C9 C8 C7 121.12(8)
C8 C9 C10 119.93(8)
C8 C9 H9 120.0
C10 C9 H9 120.0
C9 C10 C5 119.32(8)
C9 C10 C1 126.33(8)
C5 C10 C1 114.32(8)
N1 C11 C12 114.75(8)
N1 C11 H11A 108.6
C12 C11 H11A 108.6
N1 C11 H11B 108.6
C12 C11 H11B 108.6
H11A C11 H11B 107.6
C13 C12 C17 118.56(10)
C13 C12 C11 122.82(9)
C17 C12 C11 118.62(9)
C12 C13 C14 120.30(11)
C12 C13 H13 119.8
C14 C13 H13 119.8
C15 C14 C13 121.21(11)
C15 C14 H14 119.4
C13 C14 H14 119.4
C16 C15 C14 118.13(11)
C16 C15 C18 120.74(12)
C14 C15 C18 121.12(12)
C15 C16 C17 121.00(11)
C15 C16 H16 119.5
C17 C16 H16 119.5
C16 C17 C12 120.75(10)
C16 C17 H17 119.6
C12 C17 H17 119.6
C15 C18 H18A 109.5
C15 C18 H18B 109.5
H18A C18 H18B 109.5
C15 C18 H18C 109.5
H18A C18 H18C 109.5
H18B C18 H18C 109.5
O1 C19 H19A 109.5
O1 C19 H19B 109.5
H19A C19 H19B 109.5
O1 C19 H19C 109.5
H19A C19 H19C 109.5
H19B C19 H19C 109.5
O2 C20 H20A 109.5
O2 C20 H20B 109.5
H20A C20 H20B 109.5
O2 C20 H20C 109.5
H20A C20 H20C 109.5
H20B C20 H20C 109.5

loop_
_geom_bond_atom_site_label_1
_geom_bond_atom_site_label_2
_geom_bond_distance
N1 C1 1.3658(12)
N1 N2 1.3696(11)
N1 C11 1.4541(13)
N2 C3 1.3242(15)
N3 C4 1.3102(14)
N3 C2 1.3704(13)
O1 C7 1.3576(11)
O1 C19 1.4314(13)
O2 C8 1.3596(11)
O2 C20 1.4300(13)
C1 C2 1.4040(12)
C1 C10 1.4234(12)
C2 C3 1.4135(14)
C3 H3 0.9500
C4 C5 1.4386(12)
C4 H4 0.9500
C5 C10 1.4157(12)
C5 C6 1.4190(13)
C6 C7 1.3745(12)
C6 H6 0.9500
C7 C8 1.4271(13)
C8 C9 1.3726(13)
C9 C10 1.4151(12)
C9 H9 0.9500
C11 C12 1.5142(14)
C11 H11A 0.9900
C11 H11B 0.9900
C12 C13 1.3889(15)
C12 C17 1.3904(14)
C13 C14 1.3944(17)
C13 H13 0.9500
C14 C15 1.3885(18)
C14 H14 0.9500
C15 C16 1.3865(17)
C15 C18 1.5095(17)
C16 C17 1.3899(16)
C16 H16 0.9500
C17 H17 0.9500
C18 H18A 0.9800
C18 H18B 0.9800
C18 H18C 0.9800
C19 H19A 0.9800
C19 H19B 0.9800
C19 H19C 0.9800
C20 H20A 0.9800
C20 H20B 0.9800
C20 H20C 0.9800

loop_
_geom_torsion_atom_site_label_1
_geom_torsion_atom_site_label_2
_geom_torsion_atom_site_label_3
_geom_torsion_atom_site_label_4
_geom_torsion
C1 N1 N2 C3 0.00(12)
C11 N1 N2 C3 174.79(9)
N2 N1 C1 C2 0.13(11)
C11 N1 C1 C2 -173.88(10)
N2 N1 C1 C10 -176.50(10)
C11 N1 C1 C10 9.49(18)
C4 N3 C2 C1 1.17(15)
C4 N3 C2 C3 -177.30(11)
N1 C1 C2 N3 -178.98(9)
C10 C1 C2 N3 -1.83(15)
N1 C1 C2 C3 -0.19(11)
C10 C1 C2 C3 176.95(9)
N1 N2 C3 C2 -0.13(12)
N3 C2 C3 N2 178.90(10)
C1 C2 C3 N2 0.20(12)
C2 N3 C4 C5 0.90(16)
N3 C4 C5 C10 -2.32(16)
N3 C4 C5 C6 175.46(10)
C10 C5 C6 C7 0.76(14)
C4 C5 C6 C7 -177.02(9)
C19 O1 C7 C6 1.77(15)
C19 O1 C7 C8 -179.38(9)
C5 C6 C7 O1 176.45(9)
C5 C6 C7 C8 -2.35(14)
C20 O2 C8 C9 15.12(15)
C20 O2 C8 C7 -163.33(9)
O1 C7 C8 O2 1.14(13)
C6 C7 C8 O2 -179.93(9)
O1 C7 C8 C9 -177.37(9)
C6 C7 C8 C9 1.57(15)
O2 C8 C9 C10 -177.50(9)
C7 C8 C9 C10 0.85(15)
C8 C9 C10 C5 -2.44(14)
C8 C9 C10 C1 175.21(9)
C6 C5 C10 C9 1.65(13)
C4 C5 C10 C9 179.43(9)
C6 C5 C10 C1 -176.27(8)
C4 C5 C10 C1 1.51(13)
N1 C1 C10 C9 -1.17(17)
C2 C1 C10 C9 -177.41(9)
N1 C1 C10 C5 176.58(10)
C2 C1 C10 C5 0.34(13)
C1 N1 C11 C12 -71.41(14)
N2 N1 C11 C12 114.94(10)
N1 C11 C12 C13 -20.67(14)
N1 C11 C12 C17 159.23(10)
C17 C12 C13 C14 -1.38(17)
C11 C12 C13 C14 178.52(11)
C12 C13 C14 C15 -0.20(19)
C13 C14 C15 C16 1.96(19)
C13 C14 C15 C18 -178.13(13)
C14 C15 C16 C17 -2.17(19)
C18 C15 C16 C17 177.93(13)
C15 C16 C17 C12 0.62(19)
C13 C12 C17 C16 1.17(17)
C11 C12 C17 C16 -178.73(10)
